data_4131601
loop_
_publ_author_name
'Tereniak, Stephen J.'
'Stahl, Shannon S.'

_publ_section_title
;
 Mechanistic Basis for Efficient, Site-Selective, Aerobic Catalytic
 Turnover in Pd-Catalyzed C-H Imidoylation of Heterocycle-Containing
 Molecules.
;
_journal_issue 41
_journal_name_full 'Journal of the American Chemical Society'
_journal_page_first 14533
_journal_page_last 14541
_journal_paper_doi 10.1021/jacs.7b07359
_journal_volume 139
_journal_year 2017
_chemical_formula_moiety 'C12 H13 N3 O2 Pd'
_chemical_formula_sum 'C12 H13 N3 O2 Pd'
_chemical_formula_weight 337.65
_space_group_crystal_system monoclinic
_space_group_IT_number 14
_space_group_name_Hall '-P 2ybc'
_space_group_name_H-M_alt 'P 1 21/c 1'
_atom_sites_solution_hydrogens difmap
_atom_sites_solution_primary direct
_audit_creation_date 2016-04-28
_audit_creation_method
;
Olex2 1.2-dev
(compiled 2016.04.27 svn.r3289 for OlexSys, GUI svn.r5176)
;
_cell_angle_alpha 90
_cell_angle_beta 91.120(3)
_cell_angle_gamma 90
_cell_formula_units_Z 4
_cell_length_a 10.0503(8)
_cell_length_b 8.7166(5)
_cell_length_c 15.0873(9)
_cell_measurement_reflns_used 9887
_cell_measurement_temperature 100
_cell_measurement_theta_max 73.373
_cell_measurement_theta_min 4.400
_cell_volume 1321.46(15)
_computing_cell_refinement 'SAINT+ Ver. 2015.9-0 (Bruker-AXS, 2015)'
_computing_data_collection 'APEX3 Ver. 2015.9-0 (Bruker-AXS, 2015)'
_computing_data_reduction 'SAINT+ Ver. 2015.9-0 (Bruker-AXS, 2015)'
_computing_molecular_graphics 'OLEX2 (Dolomanov et al., 2009)'
_computing_publication_material 'OLEX2 (Dolomanov et al., 2009)'
_computing_structure_refinement 'XL (Sheldrick, 2015b)'
_computing_structure_solution 'XT (Sheldrick, 2015a)'
_diffrn_ambient_temperature 100.0
_diffrn_detector_area_resol_mean 7.9
_diffrn_detector_type 'CCD area detector'
_diffrn_measured_fraction_theta_full 0.998
_diffrn_measured_fraction_theta_max 0.988
_diffrn_measurement_device 'three-circle diffractometer'
_diffrn_measurement_device_type 'Bruker SMART APEX2 area detector'
_diffrn_measurement_method '0.7\ \w and 0.7\ \f scans'
_diffrn_radiation_collimation '0.5 mm double-pinhole'
_diffrn_radiation_monochromator 'equatorially mounted graphite'
_diffrn_radiation_probe x-ray
_diffrn_radiation_type CuK\a
_diffrn_radiation_wavelength 1.54178
_diffrn_reflns_av_R_equivalents 0.0233
_diffrn_reflns_av_unetI/netI 0.0124
_diffrn_reflns_Laue_measured_fraction_full 0.998
_diffrn_reflns_Laue_measured_fraction_max 0.988
_diffrn_reflns_limit_h_max 12
_diffrn_reflns_limit_h_min -10
_diffrn_reflns_limit_k_max 10
_diffrn_reflns_limit_k_min -10
_diffrn_reflns_limit_l_max 18
_diffrn_reflns_limit_l_min -18
_diffrn_reflns_number 18978
_diffrn_reflns_point_group_measured_fraction_full 0.998
_diffrn_reflns_point_group_measured_fraction_max 0.988
_diffrn_reflns_theta_full 67.000
_diffrn_reflns_theta_max 73.210
_diffrn_reflns_theta_min 5.863
_diffrn_source 'sealed X-ray tube'
_diffrn_source_type 'Siemens, K FFCU 2K 90'
_exptl_absorpt_coefficient_mu 11.325
_exptl_absorpt_correction_T_max 0.4338
_exptl_absorpt_correction_T_min 0.1208
_exptl_absorpt_correction_type numerical
_exptl_absorpt_process_details 'SADABS-2014/5 (Krause et al., 2015) was used for absorption correction.'
_exptl_crystal_colour colourless
_exptl_crystal_colour_primary colourless
_exptl_crystal_density_diffrn 1.697
_exptl_crystal_density_method 'not measured'
_exptl_crystal_description block
_exptl_crystal_F_000 672
_exptl_crystal_size_max 0.279
_exptl_crystal_size_mid 0.19
_exptl_crystal_size_min 0.092
_refine_diff_density_max 0.289
_refine_diff_density_min -0.325
_refine_diff_density_rms 0.059
_refine_ls_extinction_method none
_refine_ls_goodness_of_fit_ref 1.131
_refine_ls_hydrogen_treatment refall
_refine_ls_matrix_type full
_refine_ls_number_parameters 215
_refine_ls_number_reflns 2623
_refine_ls_number_restraints 0
_refine_ls_restrained_S_all 1.131
_refine_ls_R_factor_all 0.0158
_refine_ls_R_factor_gt 0.0156
_refine_ls_shift/su_max 0.002
_refine_ls_shift/su_mean 0.000
_refine_ls_structure_factor_coef Fsqd
_refine_ls_weighting_details 'w=1/[\s^2^(Fo^2^)+(0.0170P)^2^+1.0337P] where P=(Fo^2^+2Fc^2^)/3'
_refine_ls_weighting_scheme calc
_refine_ls_wR_factor_gt 0.0387
_refine_ls_wR_factor_ref 0.0387
_reflns_Friedel_coverage 0.000
_reflns_number_gt 2614
_reflns_number_total 2623
_reflns_threshold_expression 'I > 2\s(I)'
_cod_data_source_file ja7b07359_si_003.cif
_cod_data_source_block stahl226
_cod_database_code 4131601
_shelx_space_group_comment
;
The symmetry employed for this shelxl refinement is uniquely defined
by the following loop, which should always be used as a source of
symmetry information in preference to the above space-group names.
They are only intended as comments.
;
_shelx_estimated_absorpt_t_max 0.422
_shelx_estimated_absorpt_t_min 0.144
_olex2_refinement_description
;
;
_shelx_shelxl_version_number 2014/7
_olex2_submission_special_instructions 'No special instructions were received'

loop_
_space_group_symop_operation_xyz
'x, y, z'
'-x, y+1/2, -z+1/2'
'-x, -y, -z'
'x, -y-1/2, z-1/2'

loop_
_atom_site_label
_atom_site_type_symbol
_atom_site_fract_x
_atom_site_fract_y
_atom_site_fract_z
_atom_site_U_iso_or_equiv
_atom_site_adp_type
_atom_site_occupancy
_atom_site_site_symmetry_order
_atom_site_calc_flag
Pd1 Pd 0.98801(2) 0.08045(2) 0.39003(2) 0.01152(5) Uani 1 1 d
N3 N 0.85366(13) 0.24150(16) 0.41159(9) 0.0141(3) Uani 1 1 d
O4 O 0.88455(12) 0.38420(13) 0.45126(8) 0.0154(2) Uani 1 1 d
N5 N 1.11039(14) -0.10021(16) 0.36915(10) 0.0162(3) Uani 1 1 d
N6 N 1.15123(14) 0.20026(16) 0.44774(9) 0.0162(3) Uani 1 1 d
O7 O 0.63054(11) 0.30661(14) 0.40758(8) 0.0181(2) Uani 1 1 d
C8 C 0.72424(16) 0.21768(19) 0.39324(10) 0.0140(3) Uani 1 1 d
C9 C 0.82835(16) -0.01785(18) 0.33616(10) 0.0126(3) Uani 1 1 d
C10 C 0.71015(17) 0.06484(18) 0.34862(11) 0.0136(3) Uani 1 1 d
C12 C 1.24263(16) 0.25695(19) 0.47983(11) 0.0151(3) Uani 1 1 d
C13 C 0.58362(18) -0.1204(2) 0.26427(11) 0.0174(3) Uani 1 1 d
C14 C 0.58873(17) 0.01355(19) 0.31458(11) 0.0154(3) Uani 1 1 d
C17 C 1.27864(18) -0.3257(2) 0.37522(12) 0.0185(3) Uani 1 1 d
C19 C 0.69970(18) -0.2030(2) 0.25108(11) 0.0176(3) Uani 1 1 d
C20 C 1.36029(17) 0.3270(2) 0.52058(12) 0.0178(3) Uani 1 1 d
C21 C 0.92418(19) 0.4883(2) 0.38365(12) 0.0193(3) Uani 1 1 d
C22 C 0.82157(17) -0.15381(19) 0.28726(11) 0.0153(3) Uani 1 1 d
C23 C 1.18356(16) -0.1993(2) 0.37106(10) 0.0154(3) Uani 1 1 d
H13 H 0.504(2) -0.154(2) 0.2370(14) 0.021(5) Uiso 1 1 d
H14 H 0.515(2) 0.071(2) 0.3229(14) 0.016(5) Uiso 1 1 d
H20A H 1.344(2) 0.427(3) 0.5357(15) 0.022(6) Uiso 1 1 d
H20B H 1.430(2) 0.328(3) 0.4789(16) 0.025(6) Uiso 1 1 d
H21A H 0.853(2) 0.504(3) 0.3408(15) 0.025(6) Uiso 1 1 d
H19 H 0.699(2) -0.292(3) 0.2190(14) 0.018(5) Uiso 1 1 d
H22 H 0.901(2) -0.213(2) 0.2741(14) 0.020(5) Uiso 1 1 d
H21B H 0.952(2) 0.579(3) 0.4154(16) 0.022(6) Uiso 1 1 d
H17A H 1.304(2) -0.347(3) 0.4335(18) 0.035(6) Uiso 1 1 d
H17B H 1.356(3) -0.298(3) 0.3438(17) 0.037(7) Uiso 1 1 d
H20C H 1.386(2) 0.267(3) 0.5698(17) 0.031(6) Uiso 1 1 d
H17C H 1.238(3) -0.414(3) 0.3496(18) 0.037(7) Uiso 1 1 d
H21C H 0.996(2) 0.452(3) 0.3510(16) 0.024(6) Uiso 1 1 d

loop_
_atom_site_aniso_label
_atom_site_aniso_U_11
_atom_site_aniso_U_22
_atom_site_aniso_U_33
_atom_site_aniso_U_23
_atom_site_aniso_U_13
_atom_site_aniso_U_12
Pd1 0.00940(7) 0.01253(7) 0.01261(7) 0.00007(4) 0.00005(4) 0.00036(4)
N3 0.0125(7) 0.0119(6) 0.0178(7) -0.0027(5) -0.0008(5) -0.0004(5)
O4 0.0176(6) 0.0130(5) 0.0156(6) -0.0035(4) 0.0012(4) -0.0024(5)
N5 0.0143(7) 0.0175(7) 0.0168(7) -0.0008(5) 0.0003(5) 0.0002(6)
N6 0.0135(7) 0.0182(7) 0.0170(7) 0.0008(5) 0.0004(5) 0.0006(6)
O7 0.0135(6) 0.0199(6) 0.0210(6) -0.0039(5) 0.0003(4) 0.0027(5)
C8 0.0153(8) 0.0156(8) 0.0111(7) 0.0027(6) 0.0006(6) -0.0007(6)
C9 0.0131(8) 0.0139(8) 0.0109(7) 0.0030(6) -0.0003(5) -0.0022(6)
C10 0.0144(8) 0.0152(8) 0.0113(7) 0.0031(6) 0.0007(6) -0.0008(6)
C12 0.0148(8) 0.0162(8) 0.0144(7) 0.0026(6) 0.0031(6) 0.0032(6)
C13 0.0177(9) 0.0187(8) 0.0157(8) 0.0037(7) -0.0024(6) -0.0064(7)
C14 0.0145(8) 0.0165(8) 0.0153(8) 0.0044(6) 0.0001(6) -0.0003(6)
C17 0.0187(9) 0.0196(9) 0.0171(8) -0.0004(7) 0.0020(7) 0.0052(7)
C19 0.0228(9) 0.0149(8) 0.0153(8) -0.0001(7) 0.0013(6) -0.0049(7)
C20 0.0134(8) 0.0206(9) 0.0195(8) 0.0001(7) -0.0003(6) -0.0021(7)
C21 0.0221(9) 0.0156(8) 0.0204(8) -0.0007(7) 0.0033(7) -0.0025(7)
C22 0.0174(8) 0.0142(8) 0.0145(7) 0.0021(6) 0.0024(6) -0.0005(6)
C23 0.0137(8) 0.0194(8) 0.0131(7) -0.0016(6) 0.0004(6) -0.0024(7)

loop_
_atom_type_symbol
_atom_type_description
_atom_type_scat_dispersion_real
_atom_type_scat_dispersion_imag
_atom_type_scat_source
C C 0.0181 0.0091 'International Tables Vol C Tables 4.2.6.8 and 6.1.1.4'
H H 0.0000 0.0000 'International Tables Vol C Tables 4.2.6.8 and 6.1.1.4'
N N 0.0311 0.0180 'International Tables Vol C Tables 4.2.6.8 and 6.1.1.4'
O O 0.0492 0.0322 'International Tables Vol C Tables 4.2.6.8 and 6.1.1.4'
Pd Pd 0.1215 3.9337 'International Tables Vol C Tables 4.2.6.8 and 6.1.1.4'

loop_
_geom_angle_atom_site_label_1
_geom_angle_atom_site_label_2
_geom_angle_atom_site_label_3
_geom_angle
N3 Pd1 N5 174.16(6)
N3 Pd1 N6 96.21(6)
N3 Pd1 C9 79.88(6)
N5 Pd1 N6 88.82(6)
C9 Pd1 N5 95.13(6)
C9 Pd1 N6 175.97(6)
O4 N3 Pd1 123.32(10)
C8 N3 Pd1 121.23(11)
C8 N3 O4 115.35(13)
N3 O4 C21 108.60(12)
C23 N5 Pd1 169.37(14)
C12 N6 Pd1 176.08(14)
N3 C8 C10 108.26(14)
O7 C8 N3 127.11(15)
O7 C8 C10 124.60(15)
C10 C9 Pd1 113.81(12)
C22 C9 Pd1 127.94(12)
C22 C9 C10 118.24(15)
C9 C10 C8 116.32(14)
C14 C10 C8 121.82(15)
C14 C10 C9 121.63(15)
N6 C12 C20 179.10(18)
C14 C13 H13 121.4(13)
C19 C13 C14 119.37(16)
C19 C13 H13 119.1(13)
C10 C14 C13 119.61(16)
C10 C14 H14 119.1(13)
C13 C14 H14 121.2(13)
C23 C17 H17A 111.2(16)
C23 C17 H17B 109.0(16)
C23 C17 H17C 108.2(16)
H17A C17 H17B 108(2)
H17A C17 H17C 109(2)
H17B C17 H17C 111(2)
C13 C19 C22 121.14(16)
C13 C19 H19 121.1(13)
C22 C19 H19 117.8(13)
C12 C20 H20A 110.6(15)
C12 C20 H20B 109.0(14)
C12 C20 H20C 107.6(15)
H20A C20 H20B 107(2)
H20A C20 H20C 113(2)
H20B C20 H20C 110(2)
O4 C21 H21A 111.1(14)
O4 C21 H21B 104.5(14)
O4 C21 H21C 113.1(14)
H21A C21 H21B 114.6(19)
H21A C21 H21C 105.3(19)
H21B C21 H21C 109(2)
C9 C22 C19 119.97(16)
C9 C22 H22 121.6(12)
C19 C22 H22 118.3(12)
N5 C23 C17 178.86(18)

loop_
_geom_bond_atom_site_label_1
_geom_bond_atom_site_label_2
_geom_bond_distance
Pd1 N3 1.9791(14)
Pd1 N5 2.0265(14)
Pd1 N6 2.1175(14)
Pd1 C9 1.9796(16)
N3 O4 1.4124(17)
N3 C8 1.341(2)
O4 C21 1.428(2)
N5 C23 1.135(2)
N6 C12 1.142(2)
O7 C8 1.242(2)
C8 C10 1.498(2)
C9 C10 1.405(2)
C9 C22 1.397(2)
C10 C14 1.389(2)
C12 C20 1.456(2)
C13 C14 1.393(2)
C13 C19 1.389(3)
C13 H13 0.93(2)
C14 H14 0.91(2)
C17 C23 1.459(2)
C17 H17A 0.93(3)
C17 H17B 0.95(3)
C17 H17C 0.95(3)
C19 C22 1.398(2)
C19 H19 0.91(2)
C20 H20A 0.92(2)
C20 H20B 0.95(2)
C20 H20C 0.94(3)
C21 H21A 0.96(2)
C21 H21B 0.96(2)
C21 H21C 0.94(3)
C22 H22 0.97(2)

loop_
_geom_torsion_atom_site_label_1
_geom_torsion_atom_site_label_2
_geom_torsion_atom_site_label_3
_geom_torsion_atom_site_label_4
_geom_torsion
Pd1 N3 O4 C21 86.91(14)
Pd1 N3 C8 O7 176.42(13)
Pd1 N3 C8 C10 -5.53(17)
Pd1 C9 C10 C8 4.78(18)
Pd1 C9 C10 C14 179.39(12)
Pd1 C9 C22 C19 -177.47(12)
N3 C8 C10 C9 0.25(19)
N3 C8 C10 C14 -174.35(15)
O4 N3 C8 O7 -0.2(2)
O4 N3 C8 C10 177.84(12)
O7 C8 C10 C9 178.36(15)
O7 C8 C10 C14 3.8(2)
C8 N3 O4 C21 -96.53(16)
C8 C10 C14 C13 172.17(15)
C9 C10 C14 C13 -2.1(2)
C10 C9 C22 C19 1.0(2)
C13 C19 C22 C9 -1.3(2)
C14 C13 C19 C22 -0.1(2)
C19 C13 C14 C10 1.8(2)
C22 C9 C10 C8 -173.88(14)
C22 C9 C10 C14 0.7(2)
